data_7013147
loop_
_publ_author_name
'Yip, Ka-Lai'
'Yu, Wing-Yiu'
'Chan, Pui-Ming'
'Zhu, Nian-Yong'
'Che, Chi-Ming'

_publ_section_title
;
 Nitrido-ruthenium(vi) and -osmium(vi) complexes of multianionic
 chelating (N, O) ligands. Reactions with nucleophiles, electrophiles
 and oxidizing agentsElectronic supplementary information (ESI)
 available: Fig. S1?S6. See http://www.rsc.org/suppdata/dt/b3/b304920p/
;
_journal_issue 18
_journal_name_full 'Dalton Transactions'
_journal_page_first 3556
_journal_paper_doi 10.1039/b304920p
_journal_year 2003
_chemical_formula_moiety 'C39 H41 Cl2 N3 O4 Ru'
_chemical_formula_sum 'C39 H41 Cl2 N3 O4 Ru'
_chemical_formula_weight 787.72
_space_group_IT_number 2
_symmetry_cell_setting triclinic
_symmetry_space_group_name_Hall '-P 1'
_symmetry_space_group_name_H-M 'P -1'
_atom_sites_solution_hydrogens geom
_atom_sites_solution_primary direct
_atom_sites_solution_secondary difmap
_audit_creation_method SHELXL-97
_cell_angle_alpha 66.68(2)
_cell_angle_beta 79.25(2)
_cell_angle_gamma 87.84(2)
_cell_formula_units_Z 2
_cell_length_a 10.098(2)
_cell_length_b 14.093(3)
_cell_length_c 14.192(3)
_cell_measurement_reflns_used 0
_cell_measurement_temperature 301(2)
_cell_measurement_theta_max 0
_cell_measurement_theta_min 0
_cell_volume 1820.7(7)
_computing_cell_refinement Scalepack
_computing_data_collection Marcontrol
_computing_data_reduction Denzo
_computing_molecular_graphics 'Ortep-3 for Windows (Farrugia, 1997)'
_computing_publication_material 'WinGX publication routines (Farrugia, 1999)'
_computing_structure_refinement 'SHELXL-97 (Sheldrick, 1997)'
_computing_structure_solution Shelxs-97
_diffrn_ambient_temperature 301(2)
_diffrn_measured_fraction_theta_full 0.932
_diffrn_measured_fraction_theta_max 0.932
_diffrn_measurement_device_type 'marresearch IPDS mar300'
_diffrn_measurement_method Oscillation
_diffrn_radiation_monochromator graphite
_diffrn_radiation_source 'fine-focus sealed tube'
_diffrn_radiation_type MoK\a
_diffrn_radiation_wavelength 0.71073
_diffrn_reflns_av_R_equivalents 0.0285
_diffrn_reflns_av_sigmaI/netI 0.0443
_diffrn_reflns_limit_h_max 11
_diffrn_reflns_limit_h_min -11
_diffrn_reflns_limit_k_max 17
_diffrn_reflns_limit_k_min -17
_diffrn_reflns_limit_l_max 17
_diffrn_reflns_limit_l_min -17
_diffrn_reflns_number 20527
_diffrn_reflns_theta_full 25.58
_diffrn_reflns_theta_max 25.58
_diffrn_reflns_theta_min 1.59
_exptl_absorpt_coefficient_mu 0.622
_exptl_crystal_colour brown
_exptl_crystal_density_diffrn 1.437
_exptl_crystal_density_method 'not measured'
_exptl_crystal_description prism
_exptl_crystal_F_000 812
_exptl_crystal_size_max 0.4
_exptl_crystal_size_mid 0.15
_exptl_crystal_size_min 0.1
_refine_diff_density_max 1.194
_refine_diff_density_min -0.844
_refine_diff_density_rms 0.132
_refine_ls_extinction_method none
_refine_ls_goodness_of_fit_ref 1.129
_refine_ls_hydrogen_treatment mixed
_refine_ls_matrix_type full
_refine_ls_number_parameters 437
_refine_ls_number_reflns 6364
_refine_ls_number_restraints 0
_refine_ls_restrained_S_all 1.129
_refine_ls_R_factor_all 0.0485
_refine_ls_R_factor_gt 0.0395
_refine_ls_shift/su_max 0.001
_refine_ls_shift/su_mean 0.000
_refine_ls_structure_factor_coef Fsqd
_refine_ls_weighting_details 'calc w=1/[\s^2^(Fo^2^)+(0.0740P)^2^+0.8639P] where P=(Fo^2^+2Fc^2^)/3'
_refine_ls_weighting_scheme calc
_refine_ls_wR_factor_gt 0.1204
_refine_ls_wR_factor_ref 0.1289
_reflns_number_gt 5419
_reflns_number_total 6364
_reflns_threshold_expression >2sigma(I)
_cod_data_source_file b304920p.txt
_cod_data_source_block mar71
_cod_database_code 7013147

loop_
_symmetry_equiv_pos_as_xyz
'x, y, z'
'-x, -y, -z'

loop_
_atom_site_label
_atom_site_type_symbol
_atom_site_fract_x
_atom_site_fract_y
_atom_site_fract_z
_atom_site_U_iso_or_equiv
_atom_site_adp_type
_atom_site_occupancy
_atom_site_symmetry_multiplicity
_atom_site_calc_flag
_atom_site_refinement_flags
_atom_site_disorder_assembly
_atom_site_disorder_group
Ru2 Ru 0.19003(3) 0.322093(19) 0.26305(2) 0.03211(12) Uani 1 1 d . . .
Cl1 Cl -0.01512(9) 0.25826(7) 0.24515(8) 0.0444(2) Uani 1 1 d . . .
Cl2 Cl 0.39967(9) 0.36341(8) 0.29418(8) 0.0471(2) Uani 1 1 d . . .
C1 C 0.3654(3) 0.2193(3) 0.1197(3) 0.0344(7) Uani 1 1 d . . .
C2 C 0.4231(3) 0.3319(3) 0.0703(3) 0.0374(8) Uani 1 1 d . . .
H2A H 0.4685 0.3424 0.1201 0.045 Uiso 1 1 calc R . .
H2B H 0.4913 0.3391 0.0096 0.045 Uiso 1 1 calc R . .
C3 C 0.3274(3) 0.4169(3) 0.0370(3) 0.0334(7) Uani 1 1 d . . .
C4 C 0.3480(4) 0.4867(3) -0.0663(3) 0.0407(8) Uani 1 1 d . . .
H4 H 0.4183 0.4781 -0.1146 0.049 Uiso 1 1 calc R . .
C5 C 0.2650(4) 0.5687(3) -0.0980(3) 0.0419(8) Uani 1 1 d . . .
H5 H 0.2781 0.6157 -0.1672 0.050 Uiso 1 1 calc R . .
C6 C 0.1626(4) 0.5793(3) -0.0249(3) 0.0429(8) Uani 1 1 d . . .
H6 H 0.1054 0.6342 -0.0445 0.052 Uiso 1 1 calc R . .
C7 C 0.1438(4) 0.5091(2) 0.0774(3) 0.0357(7) Uani 1 1 d . . .
C8 C 0.0275(3) 0.5180(3) 0.1551(3) 0.0374(8) Uani 1 1 d . . .
H8A H -0.0372 0.4617 0.1723 0.045 Uiso 1 1 calc R . .
H8B H -0.0160 0.5820 0.1217 0.045 Uiso 1 1 calc R . .
C9 C 0.0587(3) 0.5162(3) 0.2579(3) 0.0364(8) Uani 1 1 d . . .
C10 C 0.4848(3) 0.1469(3) 0.1346(3) 0.0371(8) Uani 1 1 d . . .
C11 C 0.4923(4) 0.0622(3) 0.1086(3) 0.0484(9) Uani 1 1 d . . .
H11 H 0.4218 0.0464 0.0827 0.058 Uiso 1 1 calc R . .
C12 C 0.6026(5) 0.0002(3) 0.1202(4) 0.0574(11) Uani 1 1 d . . .
H12 H 0.6059 -0.0563 0.1016 0.069 Uiso 1 1 calc R . .
C13 C 0.7071(4) 0.0217(3) 0.1588(4) 0.0569(11) Uani 1 1 d . . .
H13 H 0.7809 -0.0203 0.1671 0.068 Uiso 1 1 calc R . .
C14 C 0.7020(4) 0.1053(3) 0.1852(4) 0.0602(12) Uani 1 1 d . . .
H14 H 0.7734 0.1210 0.2102 0.072 Uiso 1 1 calc R . .
C15 C 0.5913(4) 0.1664(3) 0.1747(3) 0.0501(10) Uani 1 1 d . . .
H15 H 0.5878 0.2219 0.1948 0.060 Uiso 1 1 calc R . .
C16 C 0.2739(4) 0.1984(3) 0.0553(3) 0.0416(8) Uani 1 1 d . . .
C17 C 0.1620(5) 0.1333(4) 0.1026(5) 0.0748(16) Uani 1 1 d . . .
H17 H 0.1401 0.1015 0.1751 0.090 Uiso 1 1 calc R . .
C18 C 0.0811(6) 0.1149(7) 0.0416(7) 0.116(3) Uani 1 1 d . . .
H18 H 0.0059 0.0699 0.0739 0.139 Uiso 1 1 calc R . .
C19 C 0.1106(7) 0.1622(7) -0.0655(7) 0.109(3) Uani 1 1 d . . .
H19 H 0.0553 0.1499 -0.1053 0.130 Uiso 1 1 calc R . .
C20 C 0.2196(7) 0.2261(4) -0.1120(5) 0.085(2) Uani 1 1 d . . .
H20 H 0.2397 0.2585 -0.1845 0.103 Uiso 1 1 calc R . .
C21 C 0.3032(5) 0.2444(3) -0.0528(4) 0.0563(11) Uani 1 1 d . . .
H21 H 0.3795 0.2879 -0.0862 0.068 Uiso 1 1 calc R . .
C22 C 0.1676(4) 0.5978(3) 0.2385(3) 0.0404(8) Uani 1 1 d . . .
C23 C 0.1798(5) 0.6923(3) 0.1547(4) 0.0582(11) Uani 1 1 d . . .
H23 H 0.1233 0.7062 0.1064 0.070 Uiso 1 1 calc R . .
C24 C 0.2755(7) 0.7669(4) 0.1420(5) 0.0834(18) Uani 1 1 d . . .
H24 H 0.2829 0.8304 0.0854 0.100 Uiso 1 1 calc R . .
C25 C 0.3591(6) 0.7465(5) 0.2134(6) 0.090(2) Uani 1 1 d . . .
H25 H 0.4231 0.7962 0.2054 0.108 Uiso 1 1 calc R . .
C26 C 0.3478(6) 0.6535(5) 0.2956(6) 0.093(2) Uani 1 1 d . . .
H26 H 0.4044 0.6401 0.3438 0.111 Uiso 1 1 calc R . .
C27 C 0.2543(5) 0.5789(4) 0.3087(5) 0.0692(14) Uani 1 1 d . . .
H27 H 0.2490 0.5153 0.3649 0.083 Uiso 1 1 calc R . .
C28 C -0.0745(3) 0.5342(3) 0.3212(3) 0.0382(8) Uani 1 1 d . . .
C29 C -0.0878(4) 0.6070(4) 0.3630(4) 0.0607(12) Uani 1 1 d . . .
H29 H -0.0125 0.6473 0.3553 0.073 Uiso 1 1 calc R . .
C30 C -0.2119(5) 0.6225(4) 0.4172(4) 0.0720(14) Uani 1 1 d . . .
H30 H -0.2187 0.6728 0.4448 0.086 Uiso 1 1 calc R . .
C31 C -0.3212(5) 0.5643(4) 0.4291(4) 0.0648(12) Uani 1 1 d . . .
H31 H -0.4038 0.5742 0.4651 0.078 Uiso 1 1 calc R . .
C32 C -0.3113(5) 0.4915(5) 0.3889(4) 0.0764(16) Uani 1 1 d . . .
H32 H -0.3876 0.4525 0.3960 0.092 Uiso 1 1 calc R . .
C33 C -0.1891(4) 0.4749(4) 0.3376(4) 0.0653(13) Uani 1 1 d . . .
H33 H -0.1833 0.4223 0.3132 0.078 Uiso 1 1 calc R . .
C34 C 0.0559(4) 0.2143(3) 0.4825(3) 0.0449(9) Uani 1 1 d . . .
H34 H 0.0100 0.2755 0.4651 0.054 Uiso 1 1 calc R . .
N2 N 0.0138(4) 0.1405(3) 0.5731(3) 0.0551(9) Uani 1 1 d . . .
C35 C 0.0732(6) 0.0397(4) 0.6020(4) 0.0849(18) Uani 1 1 d . . .
H35A H 0.0299 -0.0050 0.6711 0.127 Uiso 1 1 calc R . .
H35B H 0.1678 0.0471 0.6004 0.127 Uiso 1 1 calc R . .
H35C H 0.0612 0.0102 0.5535 0.127 Uiso 1 1 calc R . .
C36 C -0.0951(6) 0.1540(4) 0.6498(4) 0.0857(18) Uani 1 1 d . . .
H36A H -0.1113 0.0910 0.7113 0.129 Uiso 1 1 calc R . .
H36B H -0.1757 0.1710 0.6207 0.129 Uiso 1 1 calc R . .
H36C H -0.0701 0.2089 0.6677 0.129 Uiso 1 1 calc R . .
C37 C 0.4064(5) -0.0286(4) 0.3842(4) 0.0809(16) Uani 1 1 d . . .
H37 H 0.4807 -0.0009 0.3308 0.097 Uiso 1 1 calc R . .
N3 N 0.4235(5) -0.1156(3) 0.4593(3) 0.0739(12) Uani 1 1 d . . .
C38 C 0.5417(8) -0.1751(7) 0.4544(7) 0.179(5) Uani 1 1 d . . .
H38A H 0.5345 -0.2361 0.5179 0.269 Uiso 1 1 calc R . .
H38B H 0.6203 -0.1342 0.4460 0.269 Uiso 1 1 calc R . .
H38C H 0.5491 -0.1948 0.3962 0.269 Uiso 1 1 calc R . .
C39 C 0.3214(9) -0.1625(6) 0.5504(6) 0.150(4) Uani 1 1 d . . .
H39A H 0.3532 -0.2255 0.5969 0.224 Uiso 1 1 calc R . .
H39B H 0.2415 -0.1774 0.5303 0.224 Uiso 1 1 calc R . .
H39C H 0.3009 -0.1159 0.5850 0.224 Uiso 1 1 calc R . .
N1 N 0.2256(3) 0.4280(2) 0.1090(2) 0.0325(6) Uani 1 1 d . . .
O1 O 0.2883(2) 0.20374(18) 0.22234(18) 0.0380(5) Uani 1 1 d . . .
O2 O 0.0977(2) 0.41606(17) 0.31894(19) 0.0383(5) Uani 1 1 d . . .
O3 O 0.1529(3) 0.20850(18) 0.41798(19) 0.0419(6) Uani 1 1 d . . .
O4 O 0.3053(4) 0.0208(3) 0.3752(3) 0.0802(10) Uiso 1 1 d . . .

loop_
_atom_site_aniso_label
_atom_site_aniso_U_11
_atom_site_aniso_U_22
_atom_site_aniso_U_33
_atom_site_aniso_U_23
_atom_site_aniso_U_13
_atom_site_aniso_U_12
Ru2 0.03379(19) 0.02818(16) 0.02933(17) -0.00646(11) -0.00549(11) 0.00299(10)
Cl1 0.0393(5) 0.0390(5) 0.0512(6) -0.0131(4) -0.0098(4) -0.0026(3)
Cl2 0.0401(5) 0.0571(6) 0.0461(5) -0.0199(4) -0.0136(4) 0.0018(4)
C1 0.0340(19) 0.0335(17) 0.0325(18) -0.0129(14) 0.0008(13) 0.0009(13)
C2 0.0341(19) 0.0362(18) 0.0363(19) -0.0110(15) 0.0001(14) -0.0030(13)
C3 0.0331(18) 0.0338(17) 0.0324(18) -0.0120(14) -0.0053(13) -0.0039(13)
C4 0.046(2) 0.0356(18) 0.0333(19) -0.0086(15) 0.0005(15) -0.0078(14)
C5 0.056(2) 0.0327(18) 0.0310(19) -0.0037(15) -0.0118(16) -0.0047(15)
C6 0.053(2) 0.0326(18) 0.041(2) -0.0091(16) -0.0155(16) 0.0027(15)
C7 0.041(2) 0.0296(16) 0.0340(19) -0.0073(14) -0.0120(14) 0.0005(13)
C8 0.0375(19) 0.0315(17) 0.039(2) -0.0087(15) -0.0108(14) 0.0082(13)
C9 0.0368(19) 0.0302(17) 0.041(2) -0.0126(15) -0.0082(14) 0.0078(13)
C10 0.0362(19) 0.0359(18) 0.0361(19) -0.0120(15) -0.0045(14) 0.0017(13)
C11 0.047(2) 0.045(2) 0.059(3) -0.025(2) -0.0143(18) 0.0088(16)
C12 0.063(3) 0.045(2) 0.068(3) -0.029(2) -0.011(2) 0.0132(19)
C13 0.045(2) 0.052(2) 0.072(3) -0.023(2) -0.010(2) 0.0148(18)
C14 0.045(3) 0.053(3) 0.081(3) -0.021(2) -0.022(2) 0.0062(18)
C15 0.046(2) 0.043(2) 0.067(3) -0.025(2) -0.0167(19) 0.0074(16)
C16 0.036(2) 0.042(2) 0.056(2) -0.0289(18) -0.0095(16) 0.0086(14)
C17 0.047(3) 0.103(4) 0.091(4) -0.064(3) 0.010(2) -0.022(2)
C18 0.042(3) 0.185(8) 0.189(8) -0.151(7) -0.006(4) -0.016(3)
C19 0.075(5) 0.158(7) 0.181(8) -0.141(7) -0.078(5) 0.065(4)
C20 0.126(6) 0.075(4) 0.097(4) -0.059(3) -0.074(4) 0.056(4)
C21 0.083(3) 0.045(2) 0.051(3) -0.024(2) -0.029(2) 0.017(2)
C22 0.036(2) 0.0365(18) 0.050(2) -0.0194(17) -0.0048(15) 0.0035(14)
C23 0.077(3) 0.040(2) 0.052(3) -0.0153(19) 0.000(2) -0.0070(19)
C24 0.105(5) 0.051(3) 0.076(4) -0.024(3) 0.031(3) -0.034(3)
C25 0.050(3) 0.088(4) 0.144(6) -0.066(4) 0.009(3) -0.026(3)
C26 0.061(4) 0.077(4) 0.165(7) -0.061(4) -0.052(4) 0.007(3)
C27 0.064(3) 0.049(2) 0.109(4) -0.034(3) -0.044(3) 0.011(2)
C28 0.0366(19) 0.0366(18) 0.037(2) -0.0118(15) -0.0047(14) 0.0043(14)
C29 0.045(3) 0.072(3) 0.076(3) -0.045(3) 0.000(2) -0.003(2)
C30 0.060(3) 0.088(4) 0.086(4) -0.061(3) 0.002(2) 0.002(2)
C31 0.050(3) 0.075(3) 0.066(3) -0.032(3) 0.007(2) 0.001(2)
C32 0.047(3) 0.097(4) 0.088(4) -0.051(3) 0.015(2) -0.016(2)
C33 0.050(3) 0.072(3) 0.084(4) -0.050(3) 0.009(2) -0.012(2)
C34 0.050(2) 0.0378(19) 0.039(2) -0.0094(17) -0.0041(17) -0.0012(15)
N2 0.064(2) 0.0481(19) 0.0391(19) -0.0090(16) 0.0054(15) -0.0027(16)
C35 0.092(4) 0.062(3) 0.060(3) 0.008(3) 0.005(3) 0.017(3)
C36 0.096(4) 0.074(3) 0.066(3) -0.024(3) 0.029(3) -0.011(3)
C37 0.057(3) 0.077(3) 0.072(4) 0.004(3) -0.001(2) 0.010(2)
N3 0.079(3) 0.059(2) 0.056(3) 0.0023(19) -0.006(2) 0.015(2)
C38 0.119(7) 0.172(8) 0.127(7) 0.043(6) 0.010(5) 0.086(6)
C39 0.155(8) 0.111(6) 0.091(5) 0.029(4) 0.029(5) 0.051(5)
N1 0.0338(16) 0.0283(14) 0.0320(15) -0.0071(12) -0.0081(11) -0.0010(11)
O1 0.0435(14) 0.0307(12) 0.0333(13) -0.0098(10) 0.0018(10) 0.0029(10)
O2 0.0448(14) 0.0335(12) 0.0342(13) -0.0106(10) -0.0090(10) 0.0064(10)
O3 0.0480(15) 0.0367(13) 0.0287(13) -0.0026(10) -0.0025(10) 0.0075(10)

loop_
_atom_type_symbol
_atom_type_description
_atom_type_scat_dispersion_real
_atom_type_scat_dispersion_imag
_atom_type_scat_source
Ru Ru -1.2594 0.8363 'International Tables Vol C Tables 4.2.6.8 and 6.1.1.4'
Cl Cl 0.1484 0.1585 'International Tables Vol C Tables 4.2.6.8 and 6.1.1.4'
C C 0.0033 0.0016 'International Tables Vol C Tables 4.2.6.8 and 6.1.1.4'
N N 0.0061 0.0033 'International Tables Vol C Tables 4.2.6.8 and 6.1.1.4'
O O 0.0106 0.0060 'International Tables Vol C Tables 4.2.6.8 and 6.1.1.4'
H H 0.0000 0.0000 'International Tables Vol C Tables 4.2.6.8 and 6.1.1.4'

loop_
_geom_angle_atom_site_label_1
_geom_angle_atom_site_label_2
_geom_angle_atom_site_label_3
_geom_angle
_geom_angle_site_symmetry_1
_geom_angle_site_symmetry_3
_geom_angle_publ_flag
O2 Ru2 N1 95.33(10) . . ?
O2 Ru2 O3 86.86(10) . . ?
N1 Ru2 O3 177.38(10) . . ?
O2 Ru2 O1 172.35(9) . . ?
N1 Ru2 O1 92.31(10) . . ?
O3 Ru2 O1 85.51(9) . . ?
O2 Ru2 Cl2 91.45(8) . . ?
N1 Ru2 Cl2 93.34(8) . . ?
O3 Ru2 Cl2 88.03(8) . . ?
O1 Ru2 Cl2 87.82(7) . . ?
O2 Ru2 Cl1 92.63(8) . . ?
N1 Ru2 Cl1 92.35(8) . . ?
O3 Ru2 Cl1 86.11(8) . . ?
O1 Ru2 Cl1 87.32(7) . . ?
Cl2 Ru2 Cl1 172.66(3) . . ?
O1 C1 C16 109.5(3) . . ?
O1 C1 C10 108.1(3) . . ?
C16 C1 C10 112.1(3) . . ?
O1 C1 C2 106.5(3) . . ?
C16 C1 C2 112.4(3) . . ?
C10 C1 C2 108.0(3) . . ?
C3 C2 C1 118.1(3) . . ?
N1 C3 C4 120.9(3) . . ?
N1 C3 C2 119.8(3) . . ?
C4 C3 C2 119.2(3) . . ?
C5 C4 C3 120.4(3) . . ?
C6 C5 C4 118.4(3) . . ?
C5 C6 C7 120.3(3) . . ?
N1 C7 C6 121.5(3) . . ?
N1 C7 C8 118.5(3) . . ?
C6 C7 C8 119.9(3) . . ?
C7 C8 C9 117.1(3) . . ?
O2 C9 C22 110.6(3) . . ?
O2 C9 C8 109.8(3) . . ?
C22 C9 C8 111.9(3) . . ?
O2 C9 C28 105.9(3) . . ?
C22 C9 C28 111.0(3) . . ?
C8 C9 C28 107.4(3) . . ?
C11 C10 C15 117.4(3) . . ?
C11 C10 C1 122.6(3) . . ?
C15 C10 C1 120.0(3) . . ?
C10 C11 C12 121.2(4) . . ?
C13 C12 C11 120.3(4) . . ?
C14 C13 C12 119.6(4) . . ?
C13 C14 C15 120.1(4) . . ?
C14 C15 C10 121.4(4) . . ?
C17 C16 C21 118.5(4) . . ?
C17 C16 C1 121.0(4) . . ?
C21 C16 C1 120.5(3) . . ?
C16 C17 C18 119.7(6) . . ?
C19 C18 C17 121.1(6) . . ?
C20 C19 C18 119.5(5) . . ?
C19 C20 C21 120.5(6) . . ?
C16 C21 C20 120.8(5) . . ?
C23 C22 C27 118.3(4) . . ?
C23 C22 C9 121.9(4) . . ?
C27 C22 C9 119.7(4) . . ?
C22 C23 C24 120.6(5) . . ?
C25 C24 C23 119.8(5) . . ?
C26 C25 C24 119.7(5) . . ?
C25 C26 C27 121.1(6) . . ?
C26 C27 C22 120.4(5) . . ?
C29 C28 C33 116.4(4) . . ?
C29 C28 C9 123.8(3) . . ?
C33 C28 C9 119.7(3) . . ?
C28 C29 C30 121.7(4) . . ?
C31 C30 C29 119.6(4) . . ?
C30 C31 C32 120.2(4) . . ?
C31 C32 C33 120.3(4) . . ?
C32 C33 C28 121.8(4) . . ?
O3 C34 N2 124.4(4) . . ?
C34 N2 C35 120.8(4) . . ?
C34 N2 C36 122.1(4) . . ?
C35 N2 C36 117.1(4) . . ?
O4 C37 N3 127.8(5) . . ?
C37 N3 C39 121.9(5) . . ?
C37 N3 C38 122.9(5) . . ?
C39 N3 C38 115.1(5) . . ?
C3 N1 C7 118.5(3) . . ?
C3 N1 Ru2 121.4(2) . . ?
C7 N1 Ru2 120.0(2) . . ?
C1 O1 Ru2 124.83(19) . . ?
C9 O2 Ru2 124.8(2) . . ?
C34 O3 Ru2 120.7(2) . . ?

loop_
_geom_bond_atom_site_label_1
_geom_bond_atom_site_label_2
_geom_bond_distance
_geom_bond_site_symmetry_2
_geom_bond_publ_flag
Ru2 O2 1.927(2) . ?
Ru2 N1 2.073(3) . ?
Ru2 O3 2.119(2) . ?
Ru2 O1 2.127(2) . ?
Ru2 Cl2 2.3793(10) . ?
Ru2 Cl1 2.3839(10) . ?
C1 O1 1.453(4) . ?
C1 C16 1.525(5) . ?
C1 C10 1.540(5) . ?
C1 C2 1.544(4) . ?
C2 C3 1.492(5) . ?
C3 N1 1.360(4) . ?
C3 C4 1.386(5) . ?
C4 C5 1.377(5) . ?
C5 C6 1.371(5) . ?
C6 C7 1.377(5) . ?
C7 N1 1.361(4) . ?
C7 C8 1.492(5) . ?
C8 C9 1.540(5) . ?
C9 O2 1.420(4) . ?
C9 C22 1.530(5) . ?
C9 C28 1.544(5) . ?
C10 C11 1.378(5) . ?
C10 C15 1.389(5) . ?
C11 C12 1.383(6) . ?
C12 C13 1.370(6) . ?
C13 C14 1.366(6) . ?
C14 C15 1.380(6) . ?
C16 C17 1.370(6) . ?
C16 C21 1.385(6) . ?
C17 C18 1.393(8) . ?
C18 C19 1.373(11) . ?
C19 C20 1.339(10) . ?
C20 C21 1.392(7) . ?
C22 C23 1.381(6) . ?
C22 C27 1.387(6) . ?
C23 C24 1.390(6) . ?
C24 C25 1.376(9) . ?
C25 C26 1.358(9) . ?
C26 C27 1.374(7) . ?
C28 C29 1.365(5) . ?
C28 C33 1.383(6) . ?
C29 C30 1.401(6) . ?
C30 C31 1.345(7) . ?
C31 C32 1.349(7) . ?
C32 C33 1.374(6) . ?
C34 O3 1.234(4) . ?
C34 N2 1.298(5) . ?
N2 C35 1.454(6) . ?
N2 C36 1.460(6) . ?
C37 O4 1.212(6) . ?
C37 N3 1.299(6) . ?
N3 C39 1.431(8) . ?
N3 C38 1.440(7) . ?
